data_7017716
loop_
_publ_author_name
'Liu, Xiaolong'
'Chen, Wanzhi'

_publ_section_title
;
 Synthesis of ruthenium(II) complexes of tetradentate
 bis(N-pyridylimidazolylidenyl)methane and their reactivities towards N-
 donors.
;
_journal_issue 2
_journal_name_full 'Dalton transactions (Cambridge, England : 2003)'
_journal_page_first 599
_journal_page_last 608
_journal_paper_doi 10.1039/c1dt11356a
_journal_volume 41
_journal_year 2012
_chemical_formula_sum 'C25 H36 F12 N12 P2 Ru'
_chemical_formula_weight 895.67
_chemical_name_systematic
;
?
;
_space_group_IT_number 2
_symmetry_cell_setting triclinic
_symmetry_space_group_name_Hall '-P 1'
_symmetry_space_group_name_H-M 'P -1'
_atom_sites_solution_hydrogens geom
_atom_sites_solution_primary direct
_atom_sites_solution_secondary difmap
_audit_creation_method SHELXL-97
_cell_angle_alpha 90.600(3)
_cell_angle_beta 93.233(3)
_cell_angle_gamma 113.242(4)
_cell_formula_units_Z 2
_cell_length_a 12.0111(5)
_cell_length_b 12.4027(4)
_cell_length_c 13.1637(4)
_cell_measurement_temperature 293(2)
_cell_volume 1797.84(12)
_computing_cell_refinement 'Bruker FRAMBO'
_computing_data_collection 'Bruker FRAMBO'
_computing_data_reduction 'Bruker SAINT'
_computing_molecular_graphics 'Bruker SHELXTL'
_computing_publication_material 'Bruker SHELXTL'
_computing_structure_refinement 'Bruker SHELXTL'
_computing_structure_solution 'Bruker SHELXTL'
_diffrn_ambient_temperature 293(2)
_diffrn_measured_fraction_theta_full 0.998
_diffrn_measured_fraction_theta_max 0.998
_diffrn_measurement_device_type 'multiwire proportional'
_diffrn_measurement_method 'phi and omega scans'
_diffrn_radiation_monochromator graphite
_diffrn_radiation_source 'fine-focus sealed tube'
_diffrn_radiation_type MoK\a
_diffrn_radiation_wavelength 0.71073
_diffrn_reflns_av_R_equivalents 0.0252
_diffrn_reflns_av_sigmaI/netI 0.0399
_diffrn_reflns_limit_h_max 10
_diffrn_reflns_limit_h_min -14
_diffrn_reflns_limit_k_max 14
_diffrn_reflns_limit_k_min -14
_diffrn_reflns_limit_l_max 15
_diffrn_reflns_limit_l_min -15
_diffrn_reflns_number 12177
_diffrn_reflns_theta_full 25.01
_diffrn_reflns_theta_max 25.01
_diffrn_reflns_theta_min 3.04
_exptl_absorpt_coefficient_mu 0.626
_exptl_absorpt_correction_T_max 0.7970
_exptl_absorpt_correction_T_min 0.7533
_exptl_absorpt_correction_type multi-scan
_exptl_absorpt_process_details sadabs
_exptl_crystal_colour yellow
_exptl_crystal_density_diffrn 1.655
_exptl_crystal_density_method 'not measured'
_exptl_crystal_description block
_exptl_crystal_F_000 904
_exptl_crystal_size_max 0.48
_exptl_crystal_size_mid 0.45
_exptl_crystal_size_min 0.38
_refine_diff_density_max 1.052
_refine_diff_density_min -1.156
_refine_diff_density_rms 0.085
_refine_ls_extinction_method none
_refine_ls_goodness_of_fit_ref 1.055
_refine_ls_hydrogen_treatment constr
_refine_ls_matrix_type full
_refine_ls_number_parameters 471
_refine_ls_number_reflns 6342
_refine_ls_number_restraints 3
_refine_ls_restrained_S_all 1.085
_refine_ls_R_factor_all 0.0612
_refine_ls_R_factor_gt 0.0505
_refine_ls_shift/su_max 0.006
_refine_ls_shift/su_mean 0.000
_refine_ls_structure_factor_coef Fsqd
_refine_ls_weighting_details 'calc w=1/[\s^2^(Fo^2^)+(0.0737P)^2^+2.5350P] where P=(Fo^2^+2Fc^2^)/3'
_refine_ls_weighting_scheme calc
_refine_ls_wR_factor_gt 0.1342
_refine_ls_wR_factor_ref 0.1434
_reflns_number_gt 5396
_reflns_number_total 6342
_reflns_threshold_expression >2sigma(I)
_cod_data_source_file c1dt11356a.txt
_cod_data_source_block complex_8
_cod_depositor_comments
;
The following automatic conversions were performed:

'_symmetry_cell_setting' value 'Triclinic' changed to 'triclinic'
according to /home/saulius/struct/CIF-dictionaries/cif_core.dic
dictionary named 'cif_core.dic' version 2.4.1 from 2010-06-29.

Automatic conversion script
Id: cif_fix_values 1715 2011-07-08 13:25:40Z adriana 
;
_cod_original_cell_volume 1797.84(11)
_cod_original_sg_symbol_H-M P-1
_cod_database_code 7017716

loop_
_symmetry_equiv_pos_as_xyz
'x, y, z'
'-x, -y, -z'

loop_
_atom_site_label
_atom_site_type_symbol
_atom_site_fract_x
_atom_site_fract_y
_atom_site_fract_z
_atom_site_U_iso_or_equiv
_atom_site_adp_type
_atom_site_occupancy
_atom_site_symmetry_multiplicity
_atom_site_calc_flag
_atom_site_refinement_flags
Ru1 Ru 0.96223(3) 0.71515(3) 0.72815(2) 0.03711(14) Uani 1 1 d .
C1 C 1.0785(5) 0.7886(4) 0.5205(4) 0.0531(12) Uani 1 1 d .
H1 H 1.1393 0.8512 0.5563 0.064 Uiso 1 1 calc R
C2 C 1.0789(6) 0.7838(6) 0.4167(4) 0.0668(16) Uani 1 1 d .
H2 H 1.1387 0.8423 0.3833 0.080 Uiso 1 1 calc R
C3 C 0.9912(7) 0.6930(6) 0.3627(4) 0.0784(19) Uani 1 1 d .
H3 H 0.9904 0.6888 0.2920 0.094 Uiso 1 1 calc R
C4 C 0.9038(7) 0.6076(6) 0.4132(4) 0.0757(18) Uani 1 1 d .
H4 H 0.8427 0.5448 0.3778 0.091 Uiso 1 1 calc R
C5 C 0.9092(5) 0.6175(5) 0.5180(4) 0.0530(12) Uani 1 1 d .
C6 C 0.8437(4) 0.5639(4) 0.6813(3) 0.0436(10) Uani 1 1 d .
C7 C 0.7688(6) 0.4127(5) 0.5637(5) 0.0718(16) Uani 1 1 d .
H7 H 0.7477 0.3716 0.5013 0.086 Uiso 1 1 calc R
C8 C 0.7488(5) 0.3671(5) 0.6548(5) 0.0672(15) Uani 1 1 d .
H8 H 0.7118 0.2876 0.6678 0.081 Uiso 1 1 calc R
C9 C 0.8395(4) 0.4562(4) 0.8318(4) 0.0483(11) Uani 1 1 d .
H9A H 0.8109 0.3756 0.8531 0.058 Uiso 1 1 calc R
H9B H 0.8106 0.4999 0.8775 0.058 Uiso 1 1 calc R
C10 C 1.0384(4) 0.6111(4) 0.7911(3) 0.0366(9) Uani 1 1 d .
C11 C 1.0465(5) 0.4615(4) 0.8854(4) 0.0494(11) Uani 1 1 d .
H11 H 1.0215 0.3930 0.9218 0.059 Uiso 1 1 calc R
C12 C 1.1602(5) 0.5327(4) 0.8713(4) 0.0506(12) Uani 1 1 d .
H12 H 1.2300 0.5238 0.8961 0.061 Uiso 1 1 calc R
C13 C 1.2616(4) 0.7169(4) 0.7791(3) 0.0397(10) Uani 1 1 d .
C14 C 1.3470(5) 0.7865(5) 0.8514(4) 0.0632(14) Uani 1 1 d .
H14 H 1.3358 0.7761 0.9205 0.076 Uiso 1 1 calc R
C15 C 1.4496(6) 0.8720(6) 0.8178(6) 0.085(2) Uani 1 1 d .
H15 H 1.5100 0.9211 0.8643 0.102 Uiso 1 1 calc R
C16 C 1.4627(5) 0.8849(6) 0.7159(5) 0.0775(18) Uani 1 1 d .
H16 H 1.5329 0.9404 0.6916 0.093 Uiso 1 1 calc R
C17 C 1.3703(6) 0.8142(6) 0.6511(5) 0.0741(17) Uani 1 1 d .
H17 H 1.3770 0.8264 0.5817 0.089 Uiso 1 1 calc R
C18 C 1.0629(5) 0.9798(4) 0.7696(4) 0.0599(14) Uani 1 1 d .
H18A H 1.0218 0.9787 0.8312 0.072 Uiso 1 1 calc R
H18B H 1.1287 1.0564 0.7662 0.072 Uiso 1 1 calc R
C19 C 0.9760(6) 0.9582(5) 0.6789(4) 0.0628(14) Uani 1 1 d .
H19A H 0.9392 1.0152 0.6794 0.075 Uiso 1 1 calc R
H19B H 1.0188 0.9669 0.6172 0.075 Uiso 1 1 calc R
C20 C 0.8000(9) 0.7135(6) 0.8998(6) 0.109(3) Uani 1 1 d D
C21 C 0.7776(8) 0.7445(6) 1.0088(6) 0.098(3) Uani 1 1 d .
H21A H 0.8466 0.7535 1.0539 0.147 Uiso 1 1 calc R
H21B H 0.7067 0.6827 1.0315 0.147 Uiso 1 1 calc R
H21C H 0.7656 0.8166 1.0086 0.147 Uiso 1 1 calc R
C22 C 0.5697(9) 0.6273(12) 0.8239(13) 0.168(5) Uani 1 1 d D
H22A H 0.5463 0.5946 0.8899 0.202 Uiso 1 1 calc R
H22B H 0.5588 0.7008 0.8242 0.202 Uiso 1 1 calc R
C23 C 0.4746(17) 0.552(2) 0.7542(11) 0.37(2) Uani 1 1 d D
H23A H 0.4154 0.5858 0.7388 0.439 Uiso 1 1 calc R
H23B H 0.4337 0.4757 0.7826 0.439 Uiso 1 1 calc R
C24 C 0.5307(10) 0.2868(15) 0.9063(9) 0.121(4) Uani 1 1 d .
C25 C 0.4614(12) 0.1710(15) 0.8609(9) 0.172(5) Uani 1 1 d .
H25A H 0.4460 0.1136 0.9125 0.258 Uiso 1 1 calc R
H25B H 0.5066 0.1544 0.8095 0.258 Uiso 1 1 calc R
H25C H 0.3856 0.1681 0.8307 0.258 Uiso 1 1 calc R
F1 F 0.3029(5) 0.9640(4) 0.0293(4) 0.146(2) Uani 1 1 d .
F2 F 0.2672(6) 0.8563(5) 0.1630(5) 0.159(3) Uani 1 1 d .
F3 F 0.2308(4) 1.0178(3) 0.1620(3) 0.0953(12) Uani 1 1 d .
F4 F 0.1124(5) 0.9487(4) 0.0210(4) 0.140(2) Uani 1 1 d .
F5 F 0.1498(3) 0.7875(3) 0.0204(3) 0.0822(10) Uani 1 1 d .
F6 F 0.0778(5) 0.8411(4) 0.1548(4) 0.1238(18) Uani 1 1 d .
F7 F 0.6770(9) 0.9278(11) 0.5302(6) 0.245(5) Uani 1 1 d .
F8 F 0.5274(6) 0.8299(11) 0.4225(7) 0.245(5) Uani 1 1 d .
F9 F 0.6979(4) 0.9437(4) 0.3643(4) 0.1204(16) Uani 1 1 d .
F10 F 0.6448(14) 0.7587(7) 0.3524(7) 0.280(7) Uani 1 1 d .
F11 F 0.7967(6) 0.8654(9) 0.4614(5) 0.199(4) Uani 1 1 d .
F12 F 0.6273(10) 0.7502(10) 0.5190(8) 0.319(8) Uani 1 1 d .
N1 N 0.9949(4) 0.7076(3) 0.5734(3) 0.0438(9) Uani 1 1 d .
N2 N 0.8275(4) 0.5341(4) 0.5792(3) 0.0528(10) Uani 1 1 d .
N3 N 0.7933(3) 0.4597(3) 0.7283(3) 0.0489(9) Uani 1 1 d .
N4 N 0.9728(3) 0.5081(3) 0.8360(3) 0.0410(8) Uani 1 1 d .
N7 N 1.1123(4) 0.8869(3) 0.7717(3) 0.0473(9) Uani 1 1 d .
H7A H 1.1445 0.8842 0.8346 0.057 Uiso 1 1 calc R
H7B H 1.1712 0.9031 0.7279 0.057 Uiso 1 1 calc R
N5 N 1.1551(3) 0.6235(3) 0.8122(3) 0.0395(8) Uani 1 1 d .
N8 N 0.8803(4) 0.8377(4) 0.6808(3) 0.0529(10) Uani 1 1 d .
H8A H 0.8423 0.8158 0.6185 0.063 Uiso 1 1 calc R
H8B H 0.8248 0.8364 0.7246 0.063 Uiso 1 1 calc R
N6 N 1.2690(4) 0.7271(4) 0.6809(3) 0.0608(12) Uani 1 1 d .
N10 N 0.7029(7) 0.6638(8) 0.8290(7) 0.134(3) Uani 1 1 d D
H10 H 0.7266 0.6501 0.7716 0.160 Uiso 1 1 calc R
N11 N 0.5330(10) 0.5420(10) 0.6631(10) 0.188(4) Uani 1 1 d D
H11A H 0.6103 0.5782 0.6607 0.226 Uiso 1 1 calc R
H11B H 0.4903 0.4997 0.6116 0.226 Uiso 1 1 calc R
N9 N 0.9016(4) 0.7290(3) 0.8698(3) 0.0452(9) Uani 1 1 d .
H9 H 0.9582 0.7497 0.9179 0.054 Uiso 1 1 calc R
N12 N 0.5884(9) 0.3796(12) 0.9468(9) 0.153(4) Uani 1 1 d .
P1 P 0.19110(12) 0.90348(11) 0.09248(10) 0.0504(3) Uani 1 1 d .
P2 P 0.6596(2) 0.8433(2) 0.44142(17) 0.1103(9) Uani 1 1 d .

loop_
_atom_site_aniso_label
_atom_site_aniso_U_11
_atom_site_aniso_U_22
_atom_site_aniso_U_33
_atom_site_aniso_U_23
_atom_site_aniso_U_13
_atom_site_aniso_U_12
Ru1 0.0408(2) 0.0361(2) 0.0340(2) 0.00022(14) 0.00264(14) 0.01471(16)
C1 0.068(3) 0.051(3) 0.047(3) 0.007(2) 0.012(2) 0.030(3)
C2 0.097(5) 0.073(4) 0.047(3) 0.013(3) 0.024(3) 0.049(4)
C3 0.117(6) 0.093(5) 0.039(3) 0.004(3) 0.013(3) 0.054(5)
C4 0.100(5) 0.081(4) 0.047(3) -0.018(3) -0.014(3) 0.040(4)
C5 0.068(3) 0.063(3) 0.039(3) -0.002(2) -0.003(2) 0.038(3)
C6 0.040(2) 0.048(3) 0.043(3) 0.000(2) -0.0029(19) 0.018(2)
C7 0.075(4) 0.058(3) 0.068(4) -0.020(3) -0.018(3) 0.014(3)
C8 0.058(3) 0.045(3) 0.086(4) -0.012(3) -0.008(3) 0.008(3)
C9 0.041(3) 0.041(2) 0.053(3) 0.009(2) 0.007(2) 0.005(2)
C10 0.040(2) 0.036(2) 0.032(2) -0.0012(17) 0.0043(17) 0.0123(19)
C11 0.059(3) 0.042(2) 0.046(3) 0.011(2) 0.001(2) 0.017(2)
C12 0.051(3) 0.055(3) 0.050(3) 0.010(2) -0.003(2) 0.027(2)
C13 0.034(2) 0.040(2) 0.045(3) -0.0017(19) 0.0036(18) 0.0140(19)
C14 0.049(3) 0.072(4) 0.054(3) -0.007(3) -0.002(2) 0.009(3)
C15 0.049(3) 0.084(5) 0.089(5) -0.012(4) -0.005(3) -0.008(3)
C16 0.049(3) 0.068(4) 0.093(5) 0.003(3) 0.016(3) -0.003(3)
C17 0.069(4) 0.076(4) 0.057(3) 0.011(3) 0.018(3) 0.005(3)
C18 0.076(4) 0.040(3) 0.066(3) 0.001(2) 0.014(3) 0.024(3)
C19 0.087(4) 0.053(3) 0.064(3) 0.013(3) 0.014(3) 0.043(3)
C20 0.157(8) 0.074(5) 0.131(7) 0.045(5) 0.099(7) 0.070(5)
C21 0.131(7) 0.089(5) 0.097(5) 0.021(4) 0.070(5) 0.060(5)
C22 0.098(8) 0.178(12) 0.257(16) 0.026(11) 0.057(9) 0.078(8)
C23 0.52(4) 0.57(5) 0.152(15) -0.16(2) -0.12(2) 0.40(4)
C24 0.081(7) 0.205(14) 0.095(7) 0.046(8) 0.021(5) 0.073(8)
C25 0.140(10) 0.249(17) 0.122(9) -0.021(10) 0.006(8) 0.073(12)
F1 0.116(4) 0.117(4) 0.141(4) -0.041(3) 0.076(3) -0.032(3)
F2 0.188(6) 0.132(4) 0.177(5) -0.014(4) -0.087(5) 0.099(4)
F3 0.101(3) 0.074(2) 0.095(3) -0.033(2) 0.004(2) 0.019(2)
F4 0.175(5) 0.103(3) 0.137(4) -0.001(3) -0.074(4) 0.061(4)
F5 0.080(2) 0.062(2) 0.086(2) -0.0206(18) 0.0194(19) 0.0074(18)
F6 0.122(4) 0.097(3) 0.118(4) -0.011(3) 0.068(3) 0.000(3)
F7 0.214(8) 0.364(14) 0.133(6) -0.086(8) 0.011(5) 0.093(9)
F8 0.081(4) 0.350(13) 0.209(8) 0.090(8) -0.004(4) -0.016(6)
F9 0.107(3) 0.117(4) 0.121(4) 0.045(3) 0.021(3) 0.025(3)
F10 0.502(19) 0.133(6) 0.184(8) -0.041(6) -0.100(10) 0.120(9)
F11 0.145(5) 0.327(11) 0.133(5) 0.086(6) 0.000(4) 0.100(6)
F12 0.303(12) 0.268(11) 0.248(10) 0.193(10) -0.029(9) -0.032(9)
N1 0.055(2) 0.045(2) 0.035(2) 0.0009(17) 0.0055(17) 0.0232(19)
N2 0.054(2) 0.051(2) 0.047(2) -0.0099(19) -0.0092(19) 0.016(2)
N3 0.039(2) 0.041(2) 0.058(3) -0.0016(18) 0.0004(18) 0.0083(18)
N4 0.039(2) 0.0354(19) 0.045(2) 0.0037(16) 0.0050(16) 0.0108(16)
N7 0.049(2) 0.038(2) 0.049(2) -0.0022(17) 0.0064(18) 0.0112(18)
N5 0.040(2) 0.0394(19) 0.0377(19) 0.0013(15) 0.0016(15) 0.0148(16)
N8 0.058(3) 0.060(3) 0.050(2) 0.006(2) 0.0051(19) 0.033(2)
N6 0.057(3) 0.060(3) 0.048(3) 0.002(2) 0.010(2) 0.003(2)
N10 0.086(5) 0.156(8) 0.158(8) -0.021(6) 0.003(5) 0.048(5)
N11 0.150(9) 0.176(10) 0.230(13) -0.006(9) 0.004(9) 0.055(8)
N9 0.046(2) 0.047(2) 0.043(2) 0.0013(17) 0.0036(17) 0.0188(18)
N12 0.090(7) 0.228(13) 0.143(9) 0.050(9) 0.021(6) 0.063(8)
P1 0.0525(8) 0.0475(7) 0.0445(7) 0.0012(6) 0.0045(6) 0.0125(6)
P2 0.0883(15) 0.1163(17) 0.0785(14) 0.0379(13) -0.0076(11) -0.0096(12)

loop_
_atom_type_symbol
_atom_type_description
_atom_type_scat_dispersion_real
_atom_type_scat_dispersion_imag
_atom_type_scat_source
C C 0.0033 0.0016 'International Tables Vol C Tables 4.2.6.8 and 6.1.1.4'
H H 0.0000 0.0000 'International Tables Vol C Tables 4.2.6.8 and 6.1.1.4'
N N 0.0061 0.0033 'International Tables Vol C Tables 4.2.6.8 and 6.1.1.4'
F F 0.0171 0.0103 'International Tables Vol C Tables 4.2.6.8 and 6.1.1.4'
P P 0.1023 0.0942 'International Tables Vol C Tables 4.2.6.8 and 6.1.1.4'
Ru Ru -1.2594 0.8363 'International Tables Vol C Tables 4.2.6.8 and 6.1.1.4'

loop_
_geom_angle_atom_site_label_1
_geom_angle_atom_site_label_2
_geom_angle_atom_site_label_3
_geom_angle
C6 Ru1 C10 80.09(18)
C6 Ru1 N9 100.38(18)
C10 Ru1 N9 87.43(16)
C6 Ru1 N1 76.82(17)
C10 Ru1 N1 102.45(15)
N9 Ru1 N1 168.95(15)
C6 Ru1 N8 104.12(18)
C10 Ru1 N8 172.18(15)
N9 Ru1 N8 85.33(15)
N1 Ru1 N8 85.02(15)
C6 Ru1 N7 174.06(17)
C10 Ru1 N7 97.71(16)
N9 Ru1 N7 84.97(15)
N1 Ru1 N7 98.40(15)
N8 Ru1 N7 78.73(16)
N1 C1 C2 123.4(5)
C3 C2 C1 119.4(6)
C2 C3 C4 119.5(5)
C3 C4 C5 118.1(6)
N1 C5 C4 123.6(5)
N1 C5 N2 112.6(4)
C4 C5 N2 123.8(5)
N3 C6 N2 104.8(4)
N3 C6 Ru1 132.2(3)
N2 C6 Ru1 119.6(3)
C8 C7 N2 107.0(5)
C7 C8 N3 108.1(5)
N3 C9 N4 108.8(4)
N5 C10 N4 102.9(4)
N5 C10 Ru1 133.7(3)
N4 C10 Ru1 123.0(3)
C12 C11 N4 106.9(4)
C11 C12 N5 107.0(4)
N6 C13 C14 125.3(5)
N6 C13 N5 116.2(4)
C14 C13 N5 118.5(4)
C13 C14 C15 117.3(5)
C16 C15 C14 119.7(6)
C17 C16 C15 117.9(5)
N6 C17 C16 124.1(6)
C19 C18 N7 109.2(4)
N8 C19 C18 109.5(4)
N9 C20 N10 115.9(7)
N9 C20 C21 124.5(9)
N10 C20 C21 119.6(8)
C23 C22 N10 132.5(13)
C22 C23 N11 105.8(16)
N12 C24 C25 177.4(13)
C1 N1 C5 116.1(4)
C1 N1 Ru1 128.3(3)
C5 N1 Ru1 114.8(3)
C6 N2 C7 110.5(5)
C6 N2 C5 114.7(4)
C7 N2 C5 129.3(5)
C6 N3 C8 109.5(4)
C6 N3 C9 116.5(4)
C8 N3 C9 127.3(4)
C10 N4 C11 111.9(4)
C10 N4 C9 123.1(4)
C11 N4 C9 124.9(4)
C18 N7 Ru1 108.7(3)
C10 N5 C12 111.2(4)
C10 N5 C13 125.7(4)
C12 N5 C13 123.0(4)
C19 N8 Ru1 109.7(3)
C13 N6 C17 115.5(5)
C20 N10 C22 138.0(10)
C20 N9 Ru1 133.3(5)
F2 P1 F1 89.7(4)
F2 P1 F4 178.9(3)
F1 P1 F4 91.0(4)
F2 P1 F6 90.5(4)
F1 P1 F6 179.2(3)
F4 P1 F6 88.8(4)
F2 P1 F3 90.6(3)
F1 P1 F3 89.8(2)
F4 P1 F3 90.2(3)
F6 P1 F3 91.0(2)
F2 P1 F5 90.1(3)
F1 P1 F5 90.1(2)
F4 P1 F5 89.1(2)
F6 P1 F5 89.1(2)
F3 P1 F5 179.3(3)
F12 P2 F7 85.6(7)
F12 P2 F10 94.4(7)
F7 P2 F10 178.8(7)
F12 P2 F8 92.7(6)
F7 P2 F8 90.4(6)
F10 P2 F8 90.8(7)
F12 P2 F9 177.4(5)
F7 P2 F9 92.5(5)
F10 P2 F9 87.5(4)
F8 P2 F9 89.0(4)
F12 P2 F11 89.6(6)
F7 P2 F11 87.1(5)
F10 P2 F11 91.6(7)
F8 P2 F11 176.5(6)
F9 P2 F11 88.6(3)

loop_
_geom_bond_atom_site_label_1
_geom_bond_atom_site_label_2
_geom_bond_distance
Ru1 C6 1.922(5)
Ru1 C10 2.015(4)
Ru1 N9 2.069(4)
Ru1 N1 2.105(4)
Ru1 N8 2.190(4)
Ru1 N7 2.223(4)
C1 N1 1.341(6)
C1 C2 1.368(7)
C2 C3 1.359(9)
C3 C4 1.372(9)
C4 C5 1.379(7)
C5 N1 1.353(6)
C5 N2 1.410(7)
C6 N3 1.364(6)
C6 N2 1.372(6)
C7 C8 1.324(9)
C7 N2 1.395(7)
C8 N3 1.406(7)
C9 N3 1.450(6)
C9 N4 1.469(6)
C10 N5 1.360(6)
C10 N4 1.369(5)
C11 C12 1.326(7)
C11 N4 1.375(6)
C12 N5 1.393(6)
C13 N6 1.305(6)
C13 C14 1.369(7)
C13 N5 1.440(5)
C14 C15 1.371(8)
C15 C16 1.363(9)
C16 C17 1.356(9)
C17 N6 1.351(7)
C18 C19 1.489(8)
C18 N7 1.490(6)
C19 N8 1.485(7)
C20 N9 1.246(8)
C20 N10 1.381(8)
C20 C21 1.547(10)
C22 C23 1.429(10)
C22 N10 1.478(12)
C23 N11 1.451(10)
C24 N12 1.186(16)
C24 C25 1.448(18)
F1 P1 1.550(4)
F2 P1 1.542(5)
F3 P1 1.570(4)
F4 P1 1.557(4)
F5 P1 1.604(3)
F6 P1 1.560(4)
F7 P2 1.510(8)
F8 P2 1.534(8)
F9 P2 1.556(5)
F10 P2 1.520(9)
F11 P2 1.565(7)
F12 P2 1.497(7)
